data_7704768
loop_
_publ_author_name
'Price, Jeffrey S.'
'DeJordy, Declan M.'
'Emslie, David J. H.'
'Britten, James F.'

_publ_section_title
;
 Reactions of [(dmpe)<sub>2</sub>MnH(C<sub>2</sub>H<sub>4</sub>)]:
 synthesis and characterization of manganese(i) borohydride and hydride
 complexes.
;
_journal_issue 29
_journal_name_full 'Dalton transactions (Cambridge, England : 2003)'
_journal_page_first 9983
_journal_page_last 9994
_journal_paper_doi 10.1039/d0dt01726d
_journal_volume 49
_journal_year 2020
_chemical_formula_moiety 'C30 H56 B Mn P4'
_chemical_formula_sum 'C30 H56 B Mn P4'
_chemical_formula_weight 606.37
_space_group_crystal_system triclinic
_space_group_IT_number 2
_space_group_name_Hall '-P 1'
_space_group_name_H-M_alt 'P -1'
_atom_sites_solution_hydrogens mixed
_atom_sites_solution_primary direct
_audit_creation_date 2019-04-06
_audit_creation_method
;
Olex2 1.2
(compiled 2018.05.29 svn.r3508 for OlexSys, GUI svn.r5506)
;
_audit_update_record
;
2020-05-08 deposited with the CCDC.	2020-06-30 downloaded from the CCDC.
;
_cell_angle_alpha 90.611(4)
_cell_angle_beta 101.870(5)
_cell_angle_gamma 104.056(5)
_cell_formula_units_Z 2
_cell_length_a 10.068(3)
_cell_length_b 12.286(3)
_cell_length_c 13.967(3)
_cell_measurement_reflns_used 9326
_cell_measurement_temperature 100(2)
_cell_measurement_theta_max 27.84
_cell_measurement_theta_min 2.20
_cell_volume 1636.7(7)
_computing_cell_refinement 'SAINT v8.34A (Bruker, 2013)'
_computing_data_reduction 'SAINT v8.34A (Bruker, 2013)'
_computing_molecular_graphics 'Olex2 (Dolomanov et al., 2009)'
_computing_publication_material 'Olex2 (Dolomanov et al., 2009)'
_computing_structure_refinement 'XL (Sheldrick, 2008)'
_computing_structure_solution 'ShelXS (Sheldrick, 2008)'
_diffrn_ambient_temperature 100.15
_diffrn_measured_fraction_theta_full 0.999
_diffrn_measured_fraction_theta_max 0.964
_diffrn_measurement_device_type 'Bruker APEX-II CCD'
_diffrn_measurement_method '\f and \w scans'
_diffrn_radiation_type MoK\a
_diffrn_radiation_wavelength 0.71073
_diffrn_reflns_av_unetI/netI 0.0562
_diffrn_reflns_Laue_measured_fraction_full 0.999
_diffrn_reflns_Laue_measured_fraction_max 0.964
_diffrn_reflns_limit_h_max 12
_diffrn_reflns_limit_h_min -13
_diffrn_reflns_limit_k_max 16
_diffrn_reflns_limit_k_min -16
_diffrn_reflns_limit_l_max 18
_diffrn_reflns_limit_l_min 0
_diffrn_reflns_number 7863
_diffrn_reflns_point_group_measured_fraction_full 0.999
_diffrn_reflns_point_group_measured_fraction_max 0.964
_diffrn_reflns_theta_full 26.000
_diffrn_reflns_theta_max 28.435
_diffrn_reflns_theta_min 1.493
_diffrn_standards_number 0
_exptl_absorpt_coefficient_mu 0.617
_exptl_absorpt_correction_type multi-scan
_exptl_absorpt_process_details
;
 TWINABS-2012/1 (Bruker,2012) was used for absorption correction.

Final HKLF 4 output contains 55303 reflections, Rint = 0.0528
 (22620 with I > 3sig(I), Rint = 0.0322)
;
_exptl_crystal_colour purple
_exptl_crystal_density_diffrn 1.230
_exptl_crystal_description Prism
_exptl_crystal_F_000 652
_exptl_crystal_size_max 0.198
_exptl_crystal_size_mid 0.164
_exptl_crystal_size_min 0.072
_exptl_transmission_factor_max 0.745686
_exptl_transmission_factor_min 0.643564
_refine_diff_density_max 0.554
_refine_diff_density_min -0.437
_refine_diff_density_rms 0.089
_refine_ls_extinction_method none
_refine_ls_goodness_of_fit_ref 1.045
_refine_ls_hydrogen_treatment mixed
_refine_ls_matrix_type full
_refine_ls_number_parameters 348
_refine_ls_number_reflns 7863
_refine_ls_number_restraints 0
_refine_ls_restrained_S_all 1.045
_refine_ls_R_factor_all 0.0798
_refine_ls_R_factor_gt 0.0468
_refine_ls_shift/su_max 0.000
_refine_ls_shift/su_mean 0.000
_refine_ls_structure_factor_coef Fsqd
_refine_ls_weighting_details 'w=1/[\s^2^(Fo^2^)+(0.0355P)^2^+1.5622P] where P=(Fo^2^+2Fc^2^)/3'
_refine_ls_weighting_scheme calc
_refine_ls_wR_factor_gt 0.0885
_refine_ls_wR_factor_ref 0.0995
_reflns_Friedel_coverage 0.000
_reflns_number_gt 5865
_reflns_number_total 7863
_reflns_threshold_expression 'I > 2\s(I)'
_cod_data_source_file d0dt01726d3.cif
_cod_data_source_block MnH_BMes2
_cod_depositor_comments 'Adding full bibliography for 7704762--7704768.cif.'
_cod_database_code 7704768
_shelx_shelxl_version_number 2016/6
_shelx_space_group_comment
;
The symmetry employed for this shelxl refinement is uniquely defined
by the following loop, which should always be used as a source of
symmetry information in preference to the above space-group names.
They are only intended as comments.
;
_shelx_estimated_absorpt_t_max 0.957
_shelx_estimated_absorpt_t_min 0.888
_olex2_refinement_description
;
1. Twinned data refinement
 Scales: 0.5778(12)
 0.4222(12)
2. Fixed Uiso
 At 1.2 times of:
  All C(H) groups, All C(H,H) groups
 At 1.5 times of:
  All C(H,H,H) groups
3.a Secondary CH2 refined with riding coordinates:
 C21(H21A,H21B), C22(H22A,H22B), C27(H27A,H27B), C28(H28A,H28B)
3.b Aromatic/amide H refined with riding coordinates:
 C3(H3), C5(H5), C12(H12), C14(H14)
3.c Idealised Me refined as rotating group:
 C7(H7A,H7B,H7C), C8(H8A,H8B,H8C), C9(H9A,H9B,H9C), C16(H16A,H16B,H16C),
 C17(H17A,H17B,H17C), C18(H18A,H18B,H18C), C19(H19A,H19B,H19C), C20(H20A,H20B,
 H20C), C23(H23A,H23B,H23C), C24(H24A,H24B,H24C), C25(H25A,H25B,H25C), C26(H26A,
 H26B,H26C), C29(H29A,H29B,H29C), C30(H30A,H30B,H30C)
;
_olex2_submission_special_instructions 'No special instructions were received'

loop_
_space_group_symop_operation_xyz
'x, y, z'
'-x, -y, -z'

loop_
_atom_site_label
_atom_site_type_symbol
_atom_site_fract_x
_atom_site_fract_y
_atom_site_fract_z
_atom_site_U_iso_or_equiv
_atom_site_adp_type
_atom_site_occupancy
_atom_site_site_symmetry_order
_atom_site_calc_flag
_atom_site_refinement_flags_posn
_atom_site_refinement_flags_adp
_atom_site_refinement_flags_occupancy
_atom_site_disorder_assembly
_atom_site_disorder_group
Mn01 Mn 0.49071(4) 0.25077(4) 0.25080(4) 0.01129(9) Uani 1 1 d . . . . .
H1 H 0.370(4) 0.262(3) 0.316(2) 0.020(9) Uiso 1 1 d . . . . .
H2 H 0.323(4) 0.234(3) 0.183(2) 0.028(10) Uiso 1 1 d . . . . .
P1 P 0.56478(9) 0.44091(6) 0.26752(6) 0.01439(17) Uani 1 1 d . . . . .
P2 P 0.67004(9) 0.26248(7) 0.37595(6) 0.01571(18) Uani 1 1 d . . . . .
P3 P 0.45003(9) 0.06111(6) 0.23270(6) 0.01453(17) Uani 1 1 d . . . . .
P4 P 0.60334(9) 0.24390(7) 0.13112(6) 0.01440(17) Uani 1 1 d . . . . .
C1 C 0.1465(3) 0.1324(2) 0.2607(2) 0.0151(6) Uani 1 1 d . . . . .
C2 C 0.1465(3) 0.0748(2) 0.3479(2) 0.0169(7) Uani 1 1 d . . . . .
C3 C 0.0401(4) -0.0210(3) 0.3529(3) 0.0210(8) Uani 1 1 d . . . . .
H3 H 0.042643 -0.056478 0.413094 0.025 Uiso 1 1 calc R . . . .
C4 C -0.0682(3) -0.0662(3) 0.2744(3) 0.0217(7) Uani 1 1 d . . . . .
C5 C -0.0686(3) -0.0117(3) 0.1874(2) 0.0183(7) Uani 1 1 d . . . . .
H5 H -0.140861 -0.041215 0.131568 0.022 Uiso 1 1 calc R . . . .
C6 C 0.0346(3) 0.0852(3) 0.1802(2) 0.0160(6) Uani 1 1 d . . . . .
C7 C 0.2568(4) 0.1099(3) 0.4418(2) 0.0241(8) Uani 1 1 d . . . . .
H7A H 0.341260 0.159660 0.427166 0.036 Uiso 1 1 calc GR . . . .
H7B H 0.279907 0.043053 0.471368 0.036 Uiso 1 1 calc GR . . . .
H7C H 0.220530 0.149825 0.487718 0.036 Uiso 1 1 calc GR . . . .
C8 C -0.1820(4) -0.1688(3) 0.2822(3) 0.0313(8) Uani 1 1 d . . . . .
H8A H -0.257639 -0.145896 0.304847 0.047 Uiso 1 1 calc GR . . . .
H8B H -0.143386 -0.217910 0.329055 0.047 Uiso 1 1 calc GR . . . .
H8C H -0.219115 -0.209526 0.217790 0.047 Uiso 1 1 calc GR . . . .
C9 C 0.0251(3) 0.1363(3) 0.0822(2) 0.0186(7) Uani 1 1 d . . . . .
H9A H -0.050352 0.087017 0.033618 0.028 Uiso 1 1 calc GR . . . .
H9B H 0.114272 0.144958 0.061596 0.028 Uiso 1 1 calc GR . . . .
H9C H 0.005330 0.210085 0.087716 0.028 Uiso 1 1 calc GR . . . .
C10 C 0.2023(3) 0.3582(2) 0.2326(2) 0.0154(6) Uani 1 1 d . . . . .
C11 C 0.1917(3) 0.4176(3) 0.1463(2) 0.0168(7) Uani 1 1 d . . . . .
C12 C 0.1445(4) 0.5166(3) 0.1421(2) 0.0216(7) Uani 1 1 d . . . . .
H12 H 0.138050 0.554063 0.082854 0.026 Uiso 1 1 calc R . . . .
C13 C 0.1074(3) 0.5612(3) 0.2205(2) 0.0213(7) Uani 1 1 d . . . . .
C14 C 0.1145(3) 0.5022(3) 0.3049(2) 0.0193(7) Uani 1 1 d . . . . .
H14 H 0.087744 0.529997 0.359858 0.023 Uiso 1 1 calc R . . . .
C15 C 0.1592(3) 0.4042(3) 0.3112(2) 0.0163(6) Uani 1 1 d . . . . .
C16 C 0.2280(4) 0.3820(3) 0.0525(2) 0.0217(7) Uani 1 1 d . . . . .
H16A H 0.290587 0.331703 0.067412 0.033 Uiso 1 1 calc GR . . . .
H16B H 0.274840 0.448657 0.023163 0.033 Uiso 1 1 calc GR . . . .
H16C H 0.141909 0.342608 0.006325 0.033 Uiso 1 1 calc GR . . . .
C17 C 0.0585(4) 0.6689(3) 0.2147(3) 0.0334(9) Uani 1 1 d . . . . .
H17A H -0.044221 0.650510 0.197845 0.050 Uiso 1 1 calc GR . . . .
H17B H 0.095753 0.714016 0.164233 0.050 Uiso 1 1 calc GR . . . .
H17C H 0.092248 0.711864 0.278241 0.050 Uiso 1 1 calc GR . . . .
C18 C 0.1697(3) 0.3500(3) 0.4081(2) 0.0189(7) Uani 1 1 d . . . . .
H18A H 0.112090 0.272413 0.398136 0.028 Uiso 1 1 calc GR . . . .
H18B H 0.136245 0.392351 0.453918 0.028 Uiso 1 1 calc GR . . . .
H18C H 0.267627 0.350126 0.435117 0.028 Uiso 1 1 calc GR . . . .
C19 C 0.5573(4) 0.5368(3) 0.1682(2) 0.0227(8) Uani 1 1 d . . . . .
H19A H 0.591322 0.508779 0.114326 0.034 Uiso 1 1 calc GR . . . .
H19B H 0.616384 0.611730 0.192612 0.034 Uiso 1 1 calc GR . . . .
H19C H 0.460299 0.541347 0.144589 0.034 Uiso 1 1 calc GR . . . .
C20 C 0.5063(4) 0.5207(3) 0.3556(3) 0.0243(8) Uani 1 1 d . . . . .
H20A H 0.411165 0.527315 0.327591 0.036 Uiso 1 1 calc GR . . . .
H20B H 0.569948 0.595922 0.369835 0.036 Uiso 1 1 calc GR . . . .
H20C H 0.506425 0.481478 0.416320 0.036 Uiso 1 1 calc GR . . . .
C21 C 0.7547(3) 0.4825(3) 0.3226(2) 0.0176(7) Uani 1 1 d . . . . .
H21A H 0.809123 0.473328 0.272929 0.021 Uiso 1 1 calc R . . . .
H21B H 0.782963 0.562306 0.347607 0.021 Uiso 1 1 calc R . . . .
C22 C 0.7826(4) 0.4076(3) 0.4060(3) 0.0284(8) Uani 1 1 d . . . . .
H22A H 0.764267 0.439228 0.466035 0.034 Uiso 1 1 calc R . . . .
H22B H 0.882432 0.405584 0.419239 0.034 Uiso 1 1 calc R . . . .
C23 C 0.8050(4) 0.1834(3) 0.3858(3) 0.0286(8) Uani 1 1 d . . . . .
H23A H 0.762589 0.103541 0.390894 0.043 Uiso 1 1 calc GR . . . .
H23B H 0.878768 0.211872 0.444399 0.043 Uiso 1 1 calc GR . . . .
H23C H 0.845668 0.192616 0.327531 0.043 Uiso 1 1 calc GR . . . .
C24 C 0.6285(4) 0.2350(3) 0.4968(2) 0.0328(9) Uani 1 1 d . . . . .
H24A H 0.569070 0.283176 0.510493 0.049 Uiso 1 1 calc GR . . . .
H24B H 0.715473 0.251357 0.547114 0.049 Uiso 1 1 calc GR . . . .
H24C H 0.578633 0.155958 0.497188 0.049 Uiso 1 1 calc GR . . . .
C25 C 0.4353(4) -0.0394(3) 0.3287(2) 0.0243(8) Uani 1 1 d . . . . .
H25A H 0.509522 -0.010326 0.386853 0.036 Uiso 1 1 calc GR . . . .
H25B H 0.445001 -0.111640 0.304594 0.036 Uiso 1 1 calc GR . . . .
H25C H 0.343601 -0.049723 0.345769 0.036 Uiso 1 1 calc GR . . . .
C26 C 0.3005(3) -0.0170(3) 0.1376(2) 0.0208(7) Uani 1 1 d . . . . .
H26A H 0.213307 -0.023475 0.160446 0.031 Uiso 1 1 calc GR . . . .
H26B H 0.312184 -0.092315 0.124648 0.031 Uiso 1 1 calc GR . . . .
H26C H 0.296577 0.023182 0.077307 0.031 Uiso 1 1 calc GR . . . .
C27 C 0.5930(4) 0.0244(3) 0.1855(2) 0.0182(7) Uani 1 1 d . . . . .
H27A H 0.675604 0.030862 0.239827 0.022 Uiso 1 1 calc R . . . .
H27B H 0.562252 -0.054386 0.157640 0.022 Uiso 1 1 calc R . . . .
C28 C 0.6328(4) 0.1028(3) 0.1068(3) 0.0263(8) Uani 1 1 d . . . . .
H28A H 0.575801 0.070068 0.041889 0.032 Uiso 1 1 calc R . . . .
H28B H 0.732751 0.110929 0.105670 0.032 Uiso 1 1 calc R . . . .
C29 C 0.7771(4) 0.3314(3) 0.1226(2) 0.0233(7) Uani 1 1 d . . . . .
H29A H 0.774039 0.410452 0.120073 0.035 Uiso 1 1 calc GR . . . .
H29B H 0.802517 0.307565 0.063128 0.035 Uiso 1 1 calc GR . . . .
H29C H 0.847166 0.322675 0.180206 0.035 Uiso 1 1 calc GR . . . .
C30 C 0.5101(4) 0.2639(3) 0.0073(2) 0.0272(8) Uani 1 1 d . . . . .
H30A H 0.416774 0.211711 -0.007233 0.041 Uiso 1 1 calc GR . . . .
H30B H 0.563107 0.249195 -0.040774 0.041 Uiso 1 1 calc GR . . . .
H30C H 0.500609 0.341348 0.003969 0.041 Uiso 1 1 calc GR . . . .
B1 B 0.2656(3) 0.2464(4) 0.2475(3) 0.0136(5) Uani 1 1 d . . . . .

loop_
_atom_site_aniso_label
_atom_site_aniso_U_11
_atom_site_aniso_U_22
_atom_site_aniso_U_33
_atom_site_aniso_U_23
_atom_site_aniso_U_13
_atom_site_aniso_U_12
Mn01 0.0113(2) 0.01057(17) 0.01041(17) 0.00039(12) 0.0004(2) 0.0015(2)
P1 0.0146(4) 0.0115(4) 0.0153(4) 0.0007(3) 0.0030(4) 0.0002(3)
P2 0.0135(4) 0.0154(4) 0.0142(4) 0.0015(3) -0.0013(3) -0.0003(3)
P3 0.0146(4) 0.0118(4) 0.0159(4) 0.0010(3) 0.0010(3) 0.0027(3)
P4 0.0148(4) 0.0150(4) 0.0137(4) 0.0011(3) 0.0030(3) 0.0043(3)
C1 0.0170(16) 0.0110(14) 0.0190(15) -0.0028(12) 0.0062(13) 0.0050(12)
C2 0.0152(16) 0.0143(14) 0.0209(16) -0.0010(12) 0.0046(13) 0.0027(13)
C3 0.0212(18) 0.0172(16) 0.0268(18) 0.0047(14) 0.0095(16) 0.0053(14)
C4 0.0150(16) 0.0141(15) 0.0366(19) -0.0006(14) 0.0065(15) 0.0041(13)
C5 0.0092(15) 0.0148(15) 0.0277(17) -0.0087(13) 0.0012(14) -0.0001(13)
C6 0.0142(16) 0.0154(14) 0.0181(15) -0.0049(12) 0.0022(13) 0.0044(13)
C7 0.030(2) 0.0241(17) 0.0169(16) 0.0061(13) 0.0044(15) 0.0055(16)
C8 0.0224(18) 0.0178(16) 0.052(2) 0.0027(16) 0.0083(17) 0.0015(14)
C9 0.0176(16) 0.0186(15) 0.0163(15) -0.0057(12) -0.0017(13) 0.0031(13)
C10 0.0121(15) 0.0145(14) 0.0166(15) -0.0020(12) 0.0012(13) -0.0006(12)
C11 0.0133(15) 0.0169(15) 0.0177(15) -0.0010(12) 0.0007(13) 0.0011(13)
C12 0.0193(18) 0.0210(16) 0.0231(17) 0.0028(13) 0.0009(15) 0.0054(15)
C13 0.0161(16) 0.0153(15) 0.0305(18) -0.0018(14) 0.0006(15) 0.0037(13)
C14 0.0149(16) 0.0190(16) 0.0222(16) -0.0074(13) 0.0045(14) 0.0008(13)
C15 0.0072(14) 0.0167(15) 0.0200(15) -0.0029(12) -0.0007(13) -0.0033(12)
C16 0.0263(19) 0.0242(17) 0.0170(15) 0.0025(13) 0.0055(14) 0.0098(15)
C17 0.036(2) 0.0249(18) 0.044(2) 0.0009(16) 0.0074(18) 0.0166(17)
C18 0.0140(16) 0.0216(16) 0.0196(15) -0.0052(13) 0.0035(13) 0.0020(13)
C19 0.025(2) 0.0155(16) 0.0248(18) 0.0071(14) 0.0013(17) 0.0029(15)
C20 0.0200(17) 0.0184(16) 0.0313(18) -0.0109(14) 0.0062(15) -0.0011(14)
C21 0.0140(15) 0.0168(15) 0.0198(16) 0.0019(12) 0.0028(13) 0.0005(13)
C22 0.0234(18) 0.0204(17) 0.0301(18) -0.0005(14) -0.0096(15) -0.0028(14)
C23 0.0234(19) 0.0251(18) 0.0326(19) 0.0002(15) -0.0070(16) 0.0085(15)
C24 0.028(2) 0.046(2) 0.0149(16) 0.0043(16) -0.0023(15) -0.0028(18)
C25 0.0241(19) 0.0190(16) 0.0303(19) 0.0080(14) 0.0055(17) 0.0063(15)
C26 0.0166(16) 0.0160(15) 0.0262(17) -0.0088(13) -0.0011(14) 0.0027(13)
C27 0.0171(16) 0.0137(15) 0.0230(16) -0.0022(13) 0.0006(14) 0.0055(13)
C28 0.035(2) 0.0183(16) 0.0325(19) 0.0009(14) 0.0191(16) 0.0095(15)
C29 0.0226(18) 0.0222(17) 0.0256(17) 0.0002(14) 0.0118(15) 0.0012(14)
C30 0.0269(19) 0.043(2) 0.0177(16) 0.0008(15) 0.0049(15) 0.0193(17)
B1 0.0109(15) 0.0185(14) 0.0101(12) -0.0011(10) -0.0001(17) 0.0036(18)

loop_
_atom_type_symbol
_atom_type_description
_atom_type_scat_dispersion_real
_atom_type_scat_dispersion_imag
_atom_type_scat_source
C C 0.0033 0.0016 'International Tables Vol C Tables 4.2.6.8 and 6.1.1.4'
H H 0.0000 0.0000 'International Tables Vol C Tables 4.2.6.8 and 6.1.1.4'
B B 0.0013 0.0007 'International Tables Vol C Tables 4.2.6.8 and 6.1.1.4'
Mn Mn 0.3368 0.7283 'International Tables Vol C Tables 4.2.6.8 and 6.1.1.4'
P P 0.1023 0.0942 'International Tables Vol C Tables 4.2.6.8 and 6.1.1.4'

loop_
_geom_angle_atom_site_label_1
_geom_angle_atom_site_label_2
_geom_angle_atom_site_label_3
_geom_angle
_geom_angle_site_symmetry_1
_geom_angle_site_symmetry_3
_geom_angle_publ_flag
H1 Mn01 H2 64.9(13) . . ?
P1 Mn01 H1 87.2(11) . . ?
P1 Mn01 H2 100.5(11) . . ?
P1 Mn01 P3 171.42(3) . . ?
P2 Mn01 H1 97.8(11) . . ?
P2 Mn01 H2 162.0(12) . . ?
P2 Mn01 P1 82.66(3) . . ?
P2 Mn01 P3 92.23(3) . . ?
P2 Mn01 P4 97.87(3) . . ?
P2 Mn01 B1 130.72(11) . . ?
P3 Mn01 H1 100.4(11) . . ?
P3 Mn01 H2 86.5(11) . . ?
P4 Mn01 H1 164.0(11) . . ?
P4 Mn01 H2 99.7(12) . . ?
P4 Mn01 P1 91.44(3) . . ?
P4 Mn01 P3 82.40(3) . . ?
P4 Mn01 B1 131.41(11) . . ?
B1 Mn01 H1 33.1(11) . . ?
B1 Mn01 H2 31.8(12) . . ?
B1 Mn01 P1 94.66(12) . . ?
B1 Mn01 P3 93.90(12) . . ?
C19 P1 Mn01 126.18(11) . . ?
C19 P1 C20 98.03(17) . . ?
C19 P1 C21 100.06(16) . . ?
C20 P1 Mn01 120.31(12) . . ?
C20 P1 C21 97.88(15) . . ?
C21 P1 Mn01 109.39(10) . . ?
C22 P2 Mn01 113.17(11) . . ?
C23 P2 Mn01 126.34(12) . . ?
C23 P2 C22 100.18(17) . . ?
C24 P2 Mn01 116.83(13) . . ?
C24 P2 C22 98.12(17) . . ?
C24 P2 C23 97.45(18) . . ?
C25 P3 Mn01 127.37(12) . . ?
C25 P3 C26 98.27(16) . . ?
C25 P3 C27 99.22(16) . . ?
C26 P3 Mn01 118.83(11) . . ?
C26 P3 C27 98.65(15) . . ?
C27 P3 Mn01 109.54(11) . . ?
C28 P4 Mn01 114.00(11) . . ?
C29 P4 Mn01 127.32(11) . . ?
C29 P4 C28 98.58(16) . . ?
C30 P4 Mn01 116.22(12) . . ?
C30 P4 C28 98.74(16) . . ?
C30 P4 C29 97.00(17) . . ?
C2 C1 C6 115.7(3) . . ?
C2 C1 B1 124.7(3) . . ?
C6 C1 B1 119.5(3) . . ?
C1 C2 C7 124.4(3) . . ?
C3 C2 C1 120.9(3) . . ?
C3 C2 C7 114.7(3) . . ?
C2 C3 H3 118.5 . . ?
C4 C3 C2 123.0(3) . . ?
C4 C3 H3 118.5 . . ?
C3 C4 C5 116.9(3) . . ?
C3 C4 C8 121.8(3) . . ?
C5 C4 C8 121.3(3) . . ?
C4 C5 H5 119.1 . . ?
C4 C5 C6 121.7(3) . . ?
C6 C5 H5 119.1 . . ?
C1 C6 C9 121.0(3) . . ?
C5 C6 C1 121.7(3) . . ?
C5 C6 C9 117.3(3) . . ?
C2 C7 H7A 109.5 . . ?
C2 C7 H7B 109.5 . . ?
C2 C7 H7C 109.5 . . ?
H7A C7 H7B 109.5 . . ?
H7A C7 H7C 109.5 . . ?
H7B C7 H7C 109.5 . . ?
C4 C8 H8A 109.5 . . ?
C4 C8 H8B 109.5 . . ?
C4 C8 H8C 109.5 . . ?
H8A C8 H8B 109.5 . . ?
H8A C8 H8C 109.5 . . ?
H8B C8 H8C 109.5 . . ?
C6 C9 H9A 109.5 . . ?
C6 C9 H9B 109.5 . . ?
C6 C9 H9C 109.5 . . ?
H9A C9 H9B 109.5 . . ?
H9A C9 H9C 109.5 . . ?
H9B C9 H9C 109.5 . . ?
C11 C10 C15 115.3(3) . . ?
C11 C10 B1 124.7(3) . . ?
C15 C10 B1 119.9(3) . . ?
C10 C11 C16 124.3(3) . . ?
C12 C11 C10 120.9(3) . . ?
C12 C11 C16 114.7(3) . . ?
C11 C12 H12 118.7 . . ?
C13 C12 C11 122.6(3) . . ?
C13 C12 H12 118.7 . . ?
C12 C13 C14 116.9(3) . . ?
C12 C13 C17 121.7(3) . . ?
C14 C13 C17 121.4(3) . . ?
C13 C14 H14 119.0 . . ?
C15 C14 C13 121.9(3) . . ?
C15 C14 H14 119.0 . . ?
C10 C15 C18 120.1(3) . . ?
C14 C15 C10 122.3(3) . . ?
C14 C15 C18 117.5(3) . . ?
C11 C16 H16A 109.5 . . ?
C11 C16 H16B 109.5 . . ?
C11 C16 H16C 109.5 . . ?
H16A C16 H16B 109.5 . . ?
H16A C16 H16C 109.5 . . ?
H16B C16 H16C 109.5 . . ?
C13 C17 H17A 109.5 . . ?
C13 C17 H17B 109.5 . . ?
C13 C17 H17C 109.5 . . ?
H17A C17 H17B 109.5 . . ?
H17A C17 H17C 109.5 . . ?
H17B C17 H17C 109.5 . . ?
C15 C18 H18A 109.5 . . ?
C15 C18 H18B 109.5 . . ?
C15 C18 H18C 109.5 . . ?
H18A C18 H18B 109.5 . . ?
H18A C18 H18C 109.5 . . ?
H18B C18 H18C 109.5 . . ?
P1 C19 H19A 109.5 . . ?
P1 C19 H19B 109.5 . . ?
P1 C19 H19C 109.5 . . ?
H19A C19 H19B 109.5 . . ?
H19A C19 H19C 109.5 . . ?
H19B C19 H19C 109.5 . . ?
P1 C20 H20A 109.5 . . ?
P1 C20 H20B 109.5 . . ?
P1 C20 H20C 109.5 . . ?
H20A C20 H20B 109.5 . . ?
H20A C20 H20C 109.5 . . ?
H20B C20 H20C 109.5 . . ?
P1 C21 H21A 110.2 . . ?
P1 C21 H21B 110.2 . . ?
H21A C21 H21B 108.5 . . ?
C22 C21 P1 107.8(2) . . ?
C22 C21 H21A 110.2 . . ?
C22 C21 H21B 110.2 . . ?
P2 C22 H22A 109.4 . . ?
P2 C22 H22B 109.4 . . ?
C21 C22 P2 111.2(2) . . ?
C21 C22 H22A 109.4 . . ?
C21 C22 H22B 109.4 . . ?
H22A C22 H22B 108.0 . . ?
P2 C23 H23A 109.5 . . ?
P2 C23 H23B 109.5 . . ?
P2 C23 H23C 109.5 . . ?
H23A C23 H23B 109.5 . . ?
H23A C23 H23C 109.5 . . ?
H23B C23 H23C 109.5 . . ?
P2 C24 H24A 109.5 . . ?
P2 C24 H24B 109.5 . . ?
P2 C24 H24C 109.5 . . ?
H24A C24 H24B 109.5 . . ?
H24A C24 H24C 109.5 . . ?
H24B C24 H24C 109.5 . . ?
P3 C25 H25A 109.5 . . ?
P3 C25 H25B 109.5 . . ?
P3 C25 H25C 109.5 . . ?
H25A C25 H25B 109.5 . . ?
H25A C25 H25C 109.5 . . ?
H25B C25 H25C 109.5 . . ?
P3 C26 H26A 109.5 . . ?
P3 C26 H26B 109.5 . . ?
P3 C26 H26C 109.5 . . ?
H26A C26 H26B 109.5 . . ?
H26A C26 H26C 109.5 . . ?
H26B C26 H26C 109.5 . . ?
P3 C27 H27A 109.7 . . ?
P3 C27 H27B 109.7 . . ?
H27A C27 H27B 108.2 . . ?
C28 C27 P3 109.9(2) . . ?
C28 C27 H27A 109.7 . . ?
C28 C27 H27B 109.7 . . ?
P4 C28 H28A 109.5 . . ?
P4 C28 H28B 109.5 . . ?
C27 C28 P4 110.6(2) . . ?
C27 C28 H28A 109.5 . . ?
C27 C28 H28B 109.5 . . ?
H28A C28 H28B 108.1 . . ?
P4 C29 H29A 109.5 . . ?
P4 C29 H29B 109.5 . . ?
P4 C29 H29C 109.5 . . ?
H29A C29 H29B 109.5 . . ?
H29A C29 H29C 109.5 . . ?
H29B C29 H29C 109.5 . . ?
P4 C30 H30A 109.5 . . ?
P4 C30 H30B 109.5 . . ?
P4 C30 H30C 109.5 . . ?
H30A C30 H30B 109.5 . . ?
H30A C30 H30C 109.5 . . ?
H30B C30 H30C 109.5 . . ?
Mn01 B1 H1 47.8(15) . . ?
Mn01 B1 H2 49.2(17) . . ?
H1 B1 H2 97.1(19) . . ?
C1 B1 Mn01 124.1(2) . . ?
C1 B1 H1 111.0(15) . . ?
C1 B1 H2 112.6(16) . . ?
C10 B1 Mn01 123.2(2) . . ?
C10 B1 H1 112.2(15) . . ?
C10 B1 H2 110.2(17) . . ?
C10 B1 C1 112.7(2) . . ?

loop_
_geom_bond_atom_site_label_1
_geom_bond_atom_site_label_2
_geom_bond_distance
_geom_bond_site_symmetry_2
_geom_bond_publ_flag
Mn01 H1 1.69(3) . ?
Mn01 H2 1.72(4) . ?
Mn01 P1 2.2668(11) . ?
Mn01 P2 2.2150(10) . ?
Mn01 P3 2.2678(11) . ?
Mn01 P4 2.2159(10) . ?
Mn01 B1 2.245(3) . ?
P1 C19 1.831(3) . ?
P1 C20 1.837(3) . ?
P1 C21 1.850(3) . ?
P2 C22 1.857(3) . ?
P2 C23 1.838(4) . ?
P2 C24 1.836(3) . ?
P3 C25 1.836(3) . ?
P3 C26 1.844(3) . ?
P3 C27 1.847(3) . ?
P4 C28 1.868(3) . ?
P4 C29 1.846(3) . ?
P4 C30 1.840(3) . ?
C1 C2 1.415(4) . ?
C1 C6 1.420(4) . ?
C1 B1 1.648(5) . ?
C2 C3 1.399(4) . ?
C2 C7 1.515(4) . ?
C3 H3 0.9500 . ?
C3 C4 1.378(5) . ?
C4 C5 1.393(5) . ?
C4 C8 1.506(5) . ?
C5 H5 0.9500 . ?
C5 C6 1.397(4) . ?
C6 C9 1.506(4) . ?
C7 H7A 0.9800 . ?
C7 H7B 0.9800 . ?
C7 H7C 0.9800 . ?
C8 H8A 0.9800 . ?
C8 H8B 0.9800 . ?
C8 H8C 0.9800 . ?
C9 H9A 0.9800 . ?
C9 H9B 0.9800 . ?
C9 H9C 0.9800 . ?
C10 C11 1.414(4) . ?
C10 C15 1.419(4) . ?
C10 B1 1.647(5) . ?
C11 C12 1.406(4) . ?
C11 C16 1.518(4) . ?
C12 H12 0.9500 . ?
C12 C13 1.376(5) . ?
C13 C14 1.389(5) . ?
C13 C17 1.517(5) . ?
C14 H14 0.9500 . ?
C14 C15 1.382(4) . ?
C15 C18 1.510(4) . ?
C16 H16A 0.9800 . ?
C16 H16B 0.9800 . ?
C16 H16C 0.9800 . ?
C17 H17A 0.9800 . ?
C17 H17B 0.9800 . ?
C17 H17C 0.9800 . ?
C18 H18A 0.9800 . ?
C18 H18B 0.9800 . ?
C18 H18C 0.9800 . ?
C19 H19A 0.9800 . ?
C19 H19B 0.9800 . ?
C19 H19C 0.9800 . ?
C20 H20A 0.9800 . ?
C20 H20B 0.9800 . ?
C20 H20C 0.9800 . ?
C21 H21A 0.9900 . ?
C21 H21B 0.9900 . ?
C21 C22 1.515(4) . ?
C22 H22A 0.9900 . ?
C22 H22B 0.9900 . ?
C23 H23A 0.9800 . ?
C23 H23B 0.9800 . ?
C23 H23C 0.9800 . ?
C24 H24A 0.9800 . ?
C24 H24B 0.9800 . ?
C24 H24C 0.9800 . ?
C25 H25A 0.9800 . ?
C25 H25B 0.9800 . ?
C25 H25C 0.9800 . ?
C26 H26A 0.9800 . ?
C26 H26B 0.9800 . ?
C26 H26C 0.9800 . ?
C27 H27A 0.9900 . ?
C27 H27B 0.9900 . ?
C27 C28 1.520(5) . ?
C28 H28A 0.9900 . ?
C28 H28B 0.9900 . ?
C29 H29A 0.9800 . ?
C29 H29B 0.9800 . ?
C29 H29C 0.9800 . ?
C30 H30A 0.9800 . ?
C30 H30B 0.9800 . ?
C30 H30C 0.9800 . ?
B1 H1 1.24(3) . ?
B1 H2 1.20(4) . ?

loop_
_geom_torsion_atom_site_label_1
_geom_torsion_atom_site_label_2
_geom_torsion_atom_site_label_3
_geom_torsion_atom_site_label_4
_geom_torsion
_geom_torsion_site_symmetry_1
_geom_torsion_site_symmetry_2
_geom_torsion_site_symmetry_3
_geom_torsion_site_symmetry_4
_geom_torsion_publ_flag
Mn01 P1 C21 C22 -43.8(2) . . . . ?
Mn01 P2 C22 C21 -16.2(3) . . . . ?
Mn01 P3 C27 C28 -41.3(2) . . . . ?
Mn01 P4 C28 C27 -8.9(3) . . . . ?
P1 C21 C22 P2 36.5(3) . . . . ?
P3 C27 C28 P4 30.6(3) . . . . ?
C1 C2 C3 C4 1.2(5) . . . . ?
C2 C1 C6 C5 0.1(4) . . . . ?
C2 C1 C6 C9 -178.0(3) . . . . ?
C2 C1 B1 Mn01 66.8(4) . . . . ?
C2 C1 B1 C10 -112.7(3) . . . . ?
C2 C3 C4 C5 -0.1(5) . . . . ?
C2 C3 C4 C8 -179.4(3) . . . . ?
C3 C4 C5 C6 -1.0(5) . . . . ?
C4 C5 C6 C1 1.0(5) . . . . ?
C4 C5 C6 C9 179.1(3) . . . . ?
C6 C1 C2 C3 -1.2(4) . . . . ?
C6 C1 C2 C7 179.3(3) . . . . ?
C6 C1 B1 Mn01 -112.7(3) . . . . ?
C6 C1 B1 C10 67.8(4) . . . . ?
C7 C2 C3 C4 -179.2(3) . . . . ?
C8 C4 C5 C6 178.3(3) . . . . ?
C10 C11 C12 C13 0.4(5) . . . . ?
C11 C10 C15 C14 -2.0(4) . . . . ?
C11 C10 C15 C18 -178.3(3) . . . . ?
C11 C10 B1 Mn01 65.8(4) . . . . ?
C11 C10 B1 C1 -114.7(3) . . . . ?
C11 C12 C13 C14 -1.8(5) . . . . ?
C11 C12 C13 C17 179.2(3) . . . . ?
C12 C13 C14 C15 1.2(5) . . . . ?
C13 C14 C15 C10 0.7(5) . . . . ?
C13 C14 C15 C18 177.0(3) . . . . ?
C15 C10 C11 C12 1.5(4) . . . . ?
C15 C10 C11 C16 -178.3(3) . . . . ?
C15 C10 B1 Mn01 -111.5(3) . . . . ?
C15 C10 B1 C1 68.0(4) . . . . ?
C16 C11 C12 C13 -179.8(3) . . . . ?
C17 C13 C14 C15 -179.8(3) . . . . ?
C19 P1 C21 C22 -178.0(2) . . . . ?
C20 P1 C21 C22 82.3(3) . . . . ?
C23 P2 C22 C21 120.8(3) . . . . ?
C24 P2 C22 C21 -140.0(3) . . . . ?
C25 P3 C27 C28 -176.5(2) . . . . ?
C26 P3 C27 C28 83.6(2) . . . . ?
C29 P4 C28 C27 128.7(3) . . . . ?
C30 P4 C28 C27 -132.8(3) . . . . ?
B1 C1 C2 C3 179.3(3) . . . . ?
B1 C1 C2 C7 -0.2(5) . . . . ?
B1 C1 C6 C5 179.6(3) . . . . ?
B1 C1 C6 C9 1.5(4) . . . . ?
B1 C10 C11 C12 -175.9(3) . . . . ?
B1 C10 C11 C16 4.4(5) . . . . ?
B1 C10 C15 C14 175.5(3) . . . . ?
B1 C10 C15 C18 -0.7(4) . . . . ?

loop_
_twin_individual_id
_twin_individual_mass_fraction_refined
1 0.5778(12)
2 0.4222(12)
